data_4320444
loop_
_publ_author_name
'Kin-ya Akiba'
'Ryo Nadano'
'Wataru Satoh'
'Yohsuke Yamamoto'
'Shigeru Nagase'
'Zhongping Ou'
'Xiaoyu Tan'
'Karl M. Kadish'

_publ_section_title
;
 Synthesis, Structure, Electrochemistry, and Spectroelectrochemistry of
 Hypervalent Phosphorus(V) Octaethylporphyrins and Theoretical Analysis of
 the Nature of the PO Bond in P(OEP)(CH2CH3)(O)
;
_journal_name_full 'Inorganic Chemistry'
_journal_page_first 5553
_journal_page_last 5567
_journal_paper_doi 10.1021/ic010595e
_journal_volume 40
_journal_year 2001
_chemical_formula_sum 'C42 H50 F7 N4 P2'
_chemical_formula_weight 805.82
_space_group_IT_number 15
_symmetry_cell_setting monoclinic
_symmetry_Int_Tables_number 15
_symmetry_space_group_name_Hall '-C 2yc'
_symmetry_space_group_name_H-M 'C 1 2/c 1'
_cell_angle_alpha 90
_cell_angle_beta 98.69(2)
_cell_angle_gamma 90
_cell_formula_units_Z 8
_cell_length_a 28.826(7)
_cell_length_b 15.867(3)
_cell_length_c 18.145(4)
_cell_measurement_reflns_used 23
_cell_measurement_temperature 298
_cell_measurement_theta_max 31
_cell_measurement_theta_min 25
_cell_volume 8204(3)
_computing_data_reduction 'teXsan Ver. 1.11'
_computing_publication_material 'teXsan Ver. 1.11'
_computing_structure_refinement 'teXsan Ver. 1.10'
_computing_structure_solution SIR92
_diffrn_measured_fraction_theta_full 0.9985
_diffrn_measured_fraction_theta_max 0.9985
_diffrn_measurement_device 'Mac Science MXC3'
_diffrn_measurement_method theta/2theta
_diffrn_radiation_detector 'scintillation counter'
_diffrn_radiation_type 'Cu K\a'
_diffrn_radiation_wavelength 1.5418
_diffrn_reflns_av_R_equivalents 0.036
_diffrn_reflns_limit_h_max 33
_diffrn_reflns_limit_h_min -33
_diffrn_reflns_limit_k_max 18
_diffrn_reflns_limit_k_min -2
_diffrn_reflns_limit_l_max 21
_diffrn_reflns_limit_l_min -1
_diffrn_reflns_number 7485
_diffrn_reflns_theta_full 64.39
_diffrn_reflns_theta_max 64.39
_exptl_absorpt_coefficient_mu 13.69
_exptl_absorpt_correction_type none
_exptl_crystal_colour Violet
_exptl_crystal_density_diffrn 1.305
_exptl_crystal_density_meas ?
_exptl_crystal_density_method 'not measured'
_exptl_crystal_description Plate
_exptl_crystal_F_000 3447.00
_exptl_crystal_size_max 0.40
_exptl_crystal_size_mid 0.20
_exptl_crystal_size_min 0.06
_refine_diff_density_max 0.28
_refine_diff_density_min -0.70
_refine_ls_extinction_method none
_refine_ls_goodness_of_fit_ref 1.020
_refine_ls_hydrogen_treatment noref
_refine_ls_number_parameters 496
_refine_ls_number_reflns 5588
_refine_ls_R_factor_gt 0.0669
_refine_ls_shift/su_max 0.0017
_refine_ls_structure_factor_coef F
_refine_ls_weighting_details 'w = 1/[\s^2^(Fo) + 0.00970|Fo|^2^]'
_refine_ls_weighting_scheme calc
_refine_ls_wR_factor_ref 0.1037
_reflns_number_gt 5588
_reflns_number_total 6884
_reflns_threshold_expression F^2^>3.0\s(F^2^)
_cod_data_source_file ic010595e_09.cif
_cod_data_source_block OEPPPhF+PF6-(9c-PF6)
_cod_depositor_comments
;
The following automatic conversions were performed:

'_exptl_crystal_density_meas' value 'not measured' was changed to '?'
- the value is perceived as not measured.

Automatic conversion script
Id: cif_fix_values 3008 2015-01-20 13:52:24Z robertas 
;
_cod_original_cell_volume 8203(3)
_cod_original_formula_sum 'C42 H50 F7 N4 P2 '
_cod_database_code 4320444

loop_
_symmetry_equiv_pos_as_xyz
x,y,z
-x,y,1/2-z
-x,-y,-z
x,-y,1/2+z
1/2+x,1/2+y,z
1/2-x,1/2+y,1/2-z
1/2-x,1/2-y,-z
1/2+x,1/2-y,1/2+z

loop_
_atom_site_label
_atom_site_type_symbol
_atom_site_fract_x
_atom_site_fract_y
_atom_site_fract_z
_atom_site_U_iso_or_equiv
_atom_site_adp_type
_atom_site_occupancy
_atom_site_calc_flag
_atom_site_refinement_flags
_atom_site_disorder_assembly
_atom_site_disorder_group
P(1) P 0.64271(2) 0.12901(4) 0.63664(4) 0.0343(2) Uani 1.00 d . . .
P(2) P 0.63913(3) 0.62078(5) 0.57384(5) 0.0568(3) Uani 1.00 d . . .
F(1) F 0.64417(5) 0.11319(10) 0.54895(8) 0.0415(4) Uani 1.00 d . . .
F(2) F 0.6441(1) 0.6482(2) 0.6584(1) 0.1048(10) Uani 1.00 d . . .
F(3) F 0.6341(1) 0.5934(2) 0.4903(2) 0.126(1) Uani 1.00 d . . .
F(4) F 0.58403(8) 0.6260(2) 0.5668(1) 0.0884(8) Uani 1.00 d . . .
F(5) F 0.69433(9) 0.6154(2) 0.5837(2) 0.1046(10) Uani 1.00 d . . .
F(6) F 0.6403(1) 0.7159(2) 0.5506(2) 0.110(1) Uani 1.00 d . . .
F(7) F 0.63742(9) 0.5249(1) 0.5979(2) 0.0977(9) Uani 1.00 d . . .
N(1) N 0.59705(7) 0.2095(1) 0.6075(1) 0.0427(6) Uani 1.00 d . . .
N(2) N 0.68887(7) 0.2105(1) 0.6350(1) 0.0364(5) Uani 1.00 d . . .
N(3) N 0.68849(7) 0.0476(1) 0.6562(1) 0.0357(5) Uani 1.00 d . . .
N(4) N 0.59670(7) 0.0465(1) 0.6311(1) 0.0393(6) Uani 1.00 d . . .
C(1) C 0.64104(8) 0.1463(2) 0.7374(2) 0.0381(6) Uani 1.00 d . . .
C(2) C 0.6446(1) 0.0789(2) 0.7866(2) 0.0496(8) Uani 1.00 d . . .
C(3) C 0.6452(1) 0.0912(3) 0.8625(2) 0.068(1) Uani 1.00 d . . .
C(4) C 0.6409(1) 0.1715(3) 0.8891(2) 0.072(1) Uani 1.00 d . . .
C(5) C 0.6366(1) 0.2381(2) 0.8422(2) 0.066(1) Uani 1.00 d . . .
C(6) C 0.63667(10) 0.2265(2) 0.7659(2) 0.0488(8) Uani 1.00 d . . .
C(7) C 0.55088(9) 0.2066(2) 0.6200(2) 0.0449(7) Uani 1.00 d . . .
C(8) C 0.52671(10) 0.2805(2) 0.5881(2) 0.0544(9) Uani 1.00 d . . .
C(9) C 0.5570(1) 0.3249(2) 0.5527(2) 0.0567(9) Uani 1.00 d . . .
C(10) C 0.60174(10) 0.2829(2) 0.5684(2) 0.0482(8) Uani 1.00 d . . .
C(11) C 0.64416(10) 0.3175(2) 0.5594(2) 0.0485(8) Uani 1.00 d . . .
C(12) C 0.68594(9) 0.2861(2) 0.5959(2) 0.0406(7) Uani 1.00 d . . .
C(13) C 0.72954(9) 0.3294(2) 0.6095(2) 0.0423(7) Uani 1.00 d . . .
C(14) C 0.75884(9) 0.2827(2) 0.6595(2) 0.0412(7) Uani 1.00 d . . .
C(15) C 0.73398(8) 0.2082(2) 0.6742(2) 0.0371(6) Uani 1.00 d . . .
C(16) C 0.75341(8) 0.1372(2) 0.7101(1) 0.0381(6) Uani 1.00 d . . .
C(17) C 0.73351(8) 0.0585(2) 0.6948(1) 0.0361(6) Uani 1.00 d . . .
C(18) C 0.75787(8) -0.0199(2) 0.7013(1) 0.0395(7) Uani 1.00 d . . .
C(19) C 0.72947(9) -0.0780(2) 0.6626(2) 0.0394(7) Uani 1.00 d . . .
C(20) C 0.68538(8) -0.0373(2) 0.6376(1) 0.0371(6) Uani 1.00 d . . .
C(21) C 0.64323(9) -0.0776(2) 0.6145(2) 0.0413(7) Uani 1.00 d . . .
C(22) C 0.60107(9) -0.0388(2) 0.6174(1) 0.0400(7) Uani 1.00 d . . .
C(23) C 0.55738(9) -0.0802(2) 0.6199(2) 0.0451(7) Uani 1.00 d . . .
C(24) C 0.52706(9) -0.0211(2) 0.6389(2) 0.0439(7) Uani 1.00 d . . .
C(25) C 0.55090(8) 0.0587(2) 0.6432(2) 0.0420(7) Uani 1.00 d . . .
C(26) C 0.53039(9) 0.1364(2) 0.6448(2) 0.0476(8) Uani 1.00 d . . .
C(27) C 0.4765(1) 0.3020(2) 0.5933(3) 0.071(1) Uani 1.00 d . . .
C(28) C 0.4708(2) 0.3659(5) 0.6464(5) 0.166(3) Uani 1.00 d . . .
C(29) C 0.5480(1) 0.4017(2) 0.5041(3) 0.081(1) Uani 1.00 d . . .
C(30) C 0.5489(3) 0.3832(4) 0.4224(4) 0.138(3) Uani 1.00 d . . .
C(31) C 0.7390(1) 0.4126(2) 0.5751(2) 0.0548(9) Uani 1.00 d . . .
C(32) C 0.7433(2) 0.4062(3) 0.4927(3) 0.084(1) Uani 1.00 d . . .
C(33) C 0.80938(10) 0.3005(2) 0.6895(2) 0.0502(8) Uani 1.00 d . . .
C(34) C 0.8420(1) 0.2771(3) 0.6344(3) 0.087(1) Uani 1.00 d . . .
C(35) C 0.80771(10) -0.0313(2) 0.7385(2) 0.0515(8) Uani 1.00 d . . .
C(36) C 0.8440(1) -0.0092(3) 0.6902(3) 0.078(1) Uani 1.00 d . . .
C(37) C 0.7401(1) -0.1677(2) 0.6460(2) 0.0514(8) Uani 1.00 d . . .
C(38) C 0.7529(2) -0.1774(3) 0.5699(2) 0.082(1) Uani 1.00 d . . .
C(39) C 0.5488(1) -0.1731(2) 0.6103(2) 0.0586(9) Uani 1.00 d . . .
C(40) C 0.5568(2) -0.2196(3) 0.6829(3) 0.088(1) Uani 1.00 d . . .
C(41) C 0.47585(10) -0.0330(2) 0.6446(2) 0.0539(8) Uani 1.00 d . . .
C(42) C 0.4458(1) -0.0351(3) 0.5689(3) 0.090(1) Uani 1.00 d . . .
H(1) H 0.6445 0.0200 0.7647 0.0552 Uiso 1.00 calc . . .
H(2) H 0.6497 0.0422 0.8986 0.0776 Uiso 1.00 calc . . .
H(3) H 0.6397 0.1842 0.9418 0.0852 Uiso 1.00 calc . . .
H(4) H 0.6338 0.2977 0.8610 0.0756 Uiso 1.00 calc . . .
H(5) H 0.6323 0.2756 0.7302 0.0507 Uiso 1.00 calc . . .
H(6) H 0.6448 0.3642 0.5240 0.0512 Uiso 1.00 calc . . .
H(7) H 0.7821 0.1414 0.7460 0.0404 Uiso 1.00 calc . . .
H(8) H 0.6438 -0.1349 0.5924 0.0446 Uiso 1.00 calc . . .
H(9) H 0.5006 0.1424 0.6642 0.0482 Uiso 1.00 calc . . .
H(10) H 0.4613 0.3223 0.5451 0.0839 Uiso 1.00 calc . . .
H(11) H 0.4599 0.2507 0.6030 0.0839 Uiso 1.00 calc . . .
H(12) H 0.5174 0.4262 0.5087 0.0877 Uiso 1.00 calc . . .
H(13) H 0.5709 0.4448 0.5196 0.0877 Uiso 1.00 calc . . .
H(14) H 0.7138 0.4520 0.5818 0.0596 Uiso 1.00 calc . . .
H(15) H 0.7673 0.4364 0.6026 0.0596 Uiso 1.00 calc . . .
H(16) H 0.8150 0.3587 0.7034 0.0547 Uiso 1.00 calc . . .
H(17) H 0.8190 0.2682 0.7360 0.0547 Uiso 1.00 calc . . .
H(18) H 0.8125 0.0047 0.7833 0.0554 Uiso 1.00 calc . . .
H(19) H 0.8130 -0.0878 0.7556 0.0554 Uiso 1.00 calc . . .
H(20) H 0.7645 -0.1897 0.6815 0.0571 Uiso 1.00 calc . . .
H(21) H 0.7123 -0.2040 0.6485 0.0571 Uiso 1.00 calc . . .
H(22) H 0.5169 -0.1850 0.5859 0.0683 Uiso 1.00 calc . . .
H(23) H 0.5692 -0.1976 0.5774 0.0683 Uiso 1.00 calc . . .
H(24) H 0.4719 -0.0851 0.6711 0.0556 Uiso 1.00 calc . . .
H(25) H 0.4657 0.0118 0.6754 0.0556 Uiso 1.00 calc . . .
H(26) H 0.4855 0.3434 0.6973 0.1705 Uiso 1.00 calc . . .
H(27) H 0.4862 0.4149 0.6392 0.1705 Uiso 1.00 calc . . .
H(28) H 0.4389 0.3751 0.6516 0.1705 Uiso 1.00 calc . . .
H(29) H 0.5247 0.3434 0.4060 0.1420 Uiso 1.00 calc . . .
H(30) H 0.5427 0.4337 0.3937 0.1420 Uiso 1.00 calc . . .
H(31) H 0.5782 0.3614 0.4170 0.1420 Uiso 1.00 calc . . .
H(32) H 0.7148 0.3862 0.4653 0.0974 Uiso 1.00 calc . . .
H(33) H 0.7495 0.4616 0.4733 0.0974 Uiso 1.00 calc . . .
H(34) H 0.7683 0.3704 0.4860 0.0974 Uiso 1.00 calc . . .
H(35) H 0.8390 0.2168 0.6222 0.0938 Uiso 1.00 calc . . .
H(36) H 0.8351 0.3074 0.5897 0.0938 Uiso 1.00 calc . . .
H(37) H 0.8750 0.2853 0.6541 0.0938 Uiso 1.00 calc . . .
H(38) H 0.8758 -0.0131 0.7154 0.0875 Uiso 1.00 calc . . .
H(39) H 0.8411 -0.0416 0.6462 0.0875 Uiso 1.00 calc . . .
H(40) H 0.8405 0.0509 0.6737 0.0875 Uiso 1.00 calc . . .
H(41) H 0.7594 -0.2343 0.5587 0.0886 Uiso 1.00 calc . . .
H(42) H 0.7272 -0.1582 0.5329 0.0886 Uiso 1.00 calc . . .
H(43) H 0.7794 -0.1434 0.5659 0.0886 Uiso 1.00 calc . . .
H(44) H 0.5364 -0.1995 0.7162 0.0935 Uiso 1.00 calc . . .
H(45) H 0.5518 -0.2800 0.6777 0.0935 Uiso 1.00 calc . . .
H(46) H 0.5887 -0.2122 0.7076 0.0935 Uiso 1.00 calc . . .
H(47) H 0.4488 0.0184 0.5426 0.0905 Uiso 1.00 calc . . .
H(48) H 0.4550 -0.0786 0.5384 0.0905 Uiso 1.00 calc . . .
H(49) H 0.4130 -0.0412 0.5717 0.0905 Uiso 1.00 calc . . .

loop_
_atom_site_aniso_label
_atom_site_aniso_U_11
_atom_site_aniso_U_22
_atom_site_aniso_U_33
_atom_site_aniso_U_12
_atom_site_aniso_U_13
_atom_site_aniso_U_23
P(1) 0.0240(4) 0.0359(4) 0.0423(4) 0.0001(2) 0.0026(3) -0.0017(2)
P(2) 0.0568(5) 0.0512(5) 0.0595(5) 0.0081(3) -0.0007(4) -0.0009(3)
F(1) 0.0334(8) 0.0494(8) 0.0405(8) -0.0022(6) 0.0020(6) -0.0015(6)
F(2) 0.105(2) 0.135(2) 0.069(2) 0.012(2) -0.009(1) -0.027(2)
F(3) 0.152(3) 0.158(3) 0.068(2) 0.011(2) 0.018(2) -0.029(2)
F(4) 0.058(1) 0.100(2) 0.101(2) 0.012(1) -0.007(1) 0.002(1)
F(5) 0.059(1) 0.093(2) 0.162(3) 0.009(1) 0.015(1) -0.007(2)
F(6) 0.122(2) 0.066(1) 0.140(3) 0.006(1) 0.012(2) 0.030(2)
F(7) 0.095(2) 0.066(1) 0.122(2) 0.003(1) -0.019(2) 0.011(1)
N(1) 0.029(1) 0.040(1) 0.057(1) 0.0035(9) 0.0013(10) 0.0039(10)
N(2) 0.0280(10) 0.035(1) 0.046(1) 0.0001(8) 0.0045(9) -0.0012(8)
N(3) 0.0266(10) 0.036(1) 0.044(1) 0.0011(8) 0.0045(8) -0.0037(9)
N(4) 0.026(1) 0.045(1) 0.046(1) -0.0037(9) 0.0026(9) -0.0032(9)
C(1) 0.025(1) 0.042(1) 0.049(1) -0.0037(10) 0.0078(10) -0.006(1)
C(2) 0.047(2) 0.053(2) 0.050(2) -0.001(1) 0.010(1) -0.001(1)
C(3) 0.061(2) 0.095(3) 0.051(2) -0.006(2) 0.016(2) 0.006(2)
C(4) 0.057(2) 0.114(3) 0.049(2) -0.013(2) 0.017(2) -0.021(2)
C(5) 0.051(2) 0.077(2) 0.071(2) -0.009(2) 0.017(2) -0.034(2)
C(6) 0.039(1) 0.046(2) 0.062(2) -0.001(1) 0.011(1) -0.012(1)
C(7) 0.028(1) 0.046(1) 0.059(2) 0.004(1) 0.001(1) -0.004(1)
C(8) 0.033(1) 0.054(2) 0.073(2) 0.006(1) -0.003(1) 0.000(1)
C(9) 0.039(2) 0.043(2) 0.082(2) 0.005(1) -0.008(1) 0.004(2)
C(10) 0.036(1) 0.046(2) 0.059(2) 0.003(1) -0.003(1) 0.002(1)
C(11) 0.041(1) 0.044(1) 0.060(2) 0.000(1) 0.005(1) 0.006(1)
C(12) 0.037(1) 0.036(1) 0.049(1) 0.000(1) 0.008(1) 0.000(1)
C(13) 0.038(1) 0.039(1) 0.052(1) 0.001(1) 0.014(1) -0.004(1)
C(14) 0.033(1) 0.041(1) 0.050(1) -0.003(1) 0.011(1) -0.007(1)
C(15) 0.028(1) 0.037(1) 0.047(1) -0.0012(9) 0.007(1) -0.008(1)
C(16) 0.025(1) 0.047(1) 0.042(1) -0.0003(10) 0.0017(10) -0.004(1)
C(17) 0.027(1) 0.041(1) 0.041(1) 0.0022(10) 0.0041(10) -0.003(1)
C(18) 0.031(1) 0.046(1) 0.041(1) 0.003(1) 0.004(1) 0.002(1)
C(19) 0.033(1) 0.042(1) 0.044(1) 0.002(1) 0.010(1) -0.002(1)
C(20) 0.029(1) 0.040(1) 0.042(1) 0.0011(10) 0.007(1) -0.005(1)
C(21) 0.038(1) 0.039(1) 0.046(1) -0.002(1) 0.006(1) -0.007(1)
C(22) 0.032(1) 0.041(1) 0.045(1) -0.004(1) 0.003(1) -0.006(1)
C(23) 0.035(1) 0.047(2) 0.051(2) -0.007(1) 0.000(1) -0.002(1)
C(24) 0.032(1) 0.051(2) 0.048(1) -0.008(1) 0.004(1) -0.001(1)
C(25) 0.023(1) 0.053(2) 0.049(1) -0.002(1) 0.002(1) -0.004(1)
C(26) 0.026(1) 0.058(2) 0.058(2) 0.001(1) 0.006(1) -0.003(1)
C(27) 0.034(2) 0.065(2) 0.111(3) 0.013(1) -0.001(2) 0.002(2)
C(28) 0.070(3) 0.205(8) 0.227(8) 0.016(4) 0.033(4) -0.121(7)
C(29) 0.050(2) 0.058(2) 0.129(4) 0.011(2) -0.009(2) 0.026(2)
C(30) 0.163(6) 0.125(5) 0.117(5) 0.003(4) -0.012(4) 0.067(4)
C(31) 0.048(2) 0.040(1) 0.079(2) -0.007(1) 0.018(2) 0.006(1)
C(32) 0.103(3) 0.076(3) 0.080(3) -0.008(2) 0.035(2) 0.020(2)
C(33) 0.036(1) 0.053(2) 0.060(2) -0.010(1) 0.006(1) -0.009(1)
C(34) 0.037(2) 0.139(4) 0.086(3) -0.007(2) 0.017(2) -0.008(3)
C(35) 0.035(1) 0.049(2) 0.067(2) 0.004(1) -0.003(1) 0.002(1)
C(36) 0.032(2) 0.099(3) 0.105(3) 0.005(2) 0.013(2) -0.007(2)
C(37) 0.043(1) 0.045(2) 0.065(2) 0.008(1) 0.005(1) -0.007(1)
C(38) 0.097(3) 0.083(3) 0.064(2) 0.030(2) 0.005(2) -0.024(2)
C(39) 0.043(2) 0.049(2) 0.084(2) -0.009(1) 0.009(1) -0.014(2)
C(40) 0.095(3) 0.062(2) 0.112(4) 0.007(2) 0.035(3) 0.013(2)
C(41) 0.035(1) 0.062(2) 0.065(2) -0.007(1) 0.008(1) 0.000(1)
C(42) 0.039(2) 0.145(4) 0.083(3) -0.003(2) -0.006(2) -0.019(3)

loop_
_atom_type_symbol
_atom_type_description
_atom_type_scat_dispersion_real
_atom_type_scat_dispersion_imag
_atom_type_scat_source
C C 0.018 0.009
;International Tables for Crystallography
(1992, Vol. C, Tables 4.2.6.8 and 6.1.1.1)
;
H H 0.000 0.000
;International Tables for Crystallography
(1992, Vol. C, Table 6.1.1.2)
;
N N 0.031 0.018
;International Tables for Crystallography
(1992, Vol. C, Tables 4.2.6.8 and 6.1.1.1)
;
F F 0.073 0.053
;International Tables for Crystallography
(1992, Vol. C, Tables 4.2.6.8 and 6.1.1.1)
;
P P 0.295 0.434
;International Tables for Crystallography
(1992, Vol. C, Tables 4.2.6.8 and 6.1.1.1)
;

loop_
_geom_angle_atom_site_label_1
_geom_angle_atom_site_label_2
_geom_angle_atom_site_label_3
_geom_angle
_geom_angle_site_symmetry_1
_geom_angle_site_symmetry_2
_geom_angle_site_symmetry_3
_geom_angle_publ_flag
F(1) P(1) N(1) 87.12(10) . . . yes
F(1) P(1) N(2) 88.10(9) . . . yes
F(1) P(1) N(3) 87.53(9) . . . yes
F(1) P(1) N(4) 87.84(9) . . . yes
F(1) P(1) C(1) 179.6(1) . . . yes
N(1) P(1) N(2) 89.76(9) . . . yes
N(1) P(1) N(3) 174.6(1) . . . yes
N(1) P(1) N(4) 90.0(1) . . . yes
N(1) P(1) C(1) 93.2(1) . . . yes
N(2) P(1) N(3) 89.82(9) . . . yes
N(2) P(1) N(4) 175.9(1) . . . yes
N(2) P(1) C(1) 92.2(1) . . . yes
N(3) P(1) N(4) 90.06(10) . . . yes
N(3) P(1) C(1) 92.2(1) . . . yes
N(4) P(1) C(1) 91.8(1) . . . yes
F(2) P(2) F(3) 179.8(2) . . . yes
F(2) P(2) F(4) 90.4(2) . . . yes
F(2) P(2) F(5) 87.9(2) . . . yes
F(2) P(2) F(6) 89.6(2) . . . yes
F(2) P(2) F(7) 90.0(2) . . . yes
F(3) P(2) F(4) 89.4(2) . . . yes
F(3) P(2) F(5) 92.3(2) . . . yes
F(3) P(2) F(6) 90.5(2) . . . yes
F(3) P(2) F(7) 89.9(2) . . . yes
F(4) P(2) F(5) 178.2(2) . . . yes
F(4) P(2) F(6) 89.4(1) . . . yes
F(4) P(2) F(7) 90.0(1) . . . yes
F(5) P(2) F(6) 91.1(2) . . . yes
F(5) P(2) F(7) 89.4(1) . . . yes
F(6) P(2) F(7) 179.3(2) . . . yes
P(1) N(1) C(7) 126.2(2) . . . yes
P(1) N(1) C(10) 127.4(2) . . . yes
C(7) N(1) C(10) 106.4(2) . . . yes
P(1) N(2) C(12) 128.3(2) . . . yes
P(1) N(2) C(15) 126.3(2) . . . yes
C(12) N(2) C(15) 105.3(2) . . . yes
P(1) N(3) C(17) 126.7(2) . . . yes
P(1) N(3) C(20) 128.0(2) . . . yes
C(17) N(3) C(20) 105.3(2) . . . yes
P(1) N(4) C(22) 128.0(2) . . . yes
P(1) N(4) C(25) 125.7(2) . . . yes
C(22) N(4) C(25) 106.3(2) . . . yes
P(1) C(1) C(2) 120.6(2) . . . yes
P(1) C(1) C(6) 121.3(2) . . . yes
C(2) C(1) C(6) 118.0(3) . . . yes
C(1) C(2) C(3) 121.2(3) . . . yes
C(2) C(3) C(4) 119.4(3) . . . yes
C(3) C(4) C(5) 120.5(3) . . . yes
C(4) C(5) C(6) 120.5(3) . . . yes
C(1) C(6) C(5) 120.3(3) . . . yes
N(1) C(7) C(8) 109.1(3) . . . yes
N(1) C(7) C(26) 123.6(2) . . . yes
C(8) C(7) C(26) 126.0(2) . . . yes
C(7) C(8) C(9) 107.8(3) . . . yes
C(7) C(8) C(27) 124.9(3) . . . yes
C(9) C(8) C(27) 127.3(3) . . . yes
C(8) C(9) C(10) 106.7(3) . . . yes
C(8) C(9) C(29) 129.2(3) . . . yes
C(10) C(9) C(29) 124.1(3) . . . yes
N(1) C(10) C(9) 109.7(3) . . . yes
N(1) C(10) C(11) 123.8(2) . . . yes
C(9) C(10) C(11) 125.3(3) . . . yes
C(10) C(11) C(12) 121.9(3) . . . yes
N(2) C(12) C(11) 122.7(2) . . . yes
N(2) C(12) C(13) 110.2(2) . . . yes
C(11) C(12) C(13) 126.5(2) . . . yes
C(12) C(13) C(14) 107.2(2) . . . yes
C(12) C(13) C(31) 124.4(2) . . . yes
C(14) C(13) C(31) 128.4(2) . . . yes
C(13) C(14) C(15) 107.3(2) . . . yes
C(13) C(14) C(33) 127.5(3) . . . yes
C(15) C(14) C(33) 125.0(3) . . . yes
N(2) C(15) C(14) 110.0(2) . . . yes
N(2) C(15) C(16) 123.2(2) . . . yes
C(14) C(15) C(16) 125.8(2) . . . yes
C(15) C(16) C(17) 121.0(2) . . . yes
N(3) C(17) C(16) 122.7(2) . . . yes
N(3) C(17) C(18) 110.1(2) . . . yes
C(16) C(17) C(18) 125.9(2) . . . yes
C(17) C(18) C(19) 107.4(2) . . . yes
C(17) C(18) C(35) 124.6(2) . . . yes
C(19) C(18) C(35) 127.8(2) . . . yes
C(18) C(19) C(20) 107.1(2) . . . yes
C(18) C(19) C(37) 128.7(2) . . . yes
C(20) C(19) C(37) 124.2(2) . . . yes
N(3) C(20) C(19) 109.8(2) . . . yes
N(3) C(20) C(21) 123.0(2) . . . yes
C(19) C(20) C(21) 125.7(2) . . . yes
C(20) C(21) C(22) 121.6(2) . . . yes
N(4) C(22) C(21) 123.5(2) . . . yes
N(4) C(22) C(23) 109.9(2) . . . yes
C(21) C(22) C(23) 125.8(2) . . . yes
C(22) C(23) C(24) 107.1(2) . . . yes
C(22) C(23) C(39) 125.4(2) . . . yes
C(24) C(23) C(39) 127.3(2) . . . yes
C(23) C(24) C(25) 107.5(2) . . . yes
C(23) C(24) C(41) 127.1(3) . . . yes
C(25) C(24) C(41) 124.9(3) . . . yes
N(4) C(25) C(24) 109.2(2) . . . yes
N(4) C(25) C(26) 123.7(2) . . . yes
C(24) C(25) C(26) 126.1(2) . . . yes
C(7) C(26) C(25) 121.1(3) . . . yes
C(8) C(27) C(28) 114.5(4) . . . yes
C(9) C(29) C(30) 112.9(4) . . . yes
C(13) C(31) C(32) 113.3(3) . . . yes
C(14) C(33) C(34) 112.2(3) . . . yes
C(18) C(35) C(36) 114.4(3) . . . yes
C(19) C(37) C(38) 111.9(3) . . . yes
C(23) C(39) C(40) 112.5(3) . . . yes
C(24) C(41) C(42) 112.0(3) . . . yes

loop_
_geom_bond_atom_site_label_1
_geom_bond_atom_site_label_2
_geom_bond_distance
_geom_bond_site_symmetry_1
_geom_bond_site_symmetry_2
_geom_bond_publ_flag
P(1) F(1) 1.618(2) . . yes
P(1) N(1) 1.852(2) . . yes
P(1) N(2) 1.858(2) . . yes
P(1) N(3) 1.842(2) . . yes
P(1) N(4) 1.856(2) . . yes
P(1) C(1) 1.857(3) . . yes
P(2) F(2) 1.580(3) . . yes
P(2) F(3) 1.563(3) . . yes
P(2) F(4) 1.576(2) . . yes
P(2) F(5) 1.576(3) . . yes
P(2) F(6) 1.568(3) . . yes
P(2) F(7) 1.586(3) . . yes
N(1) C(7) 1.383(3) . . yes
N(1) C(10) 1.383(4) . . yes
N(2) C(12) 1.390(3) . . yes
N(2) C(15) 1.385(3) . . yes
N(3) C(17) 1.389(3) . . yes
N(3) C(20) 1.389(3) . . yes
N(4) C(22) 1.384(3) . . yes
N(4) C(25) 1.384(3) . . yes
C(1) C(2) 1.386(4) . . yes
C(1) C(6) 1.387(4) . . yes
C(2) C(3) 1.388(4) . . yes
C(3) C(4) 1.375(6) . . yes
C(4) C(5) 1.350(6) . . yes
C(5) C(6) 1.396(5) . . yes
C(7) C(8) 1.439(4) . . yes
C(7) C(26) 1.369(4) . . yes
C(8) C(9) 1.357(5) . . yes
C(8) C(27) 1.503(4) . . yes
C(9) C(10) 1.441(4) . . yes
C(9) C(29) 1.504(5) . . yes
C(10) C(11) 1.372(4) . . yes
C(11) C(12) 1.378(4) . . yes
C(12) C(13) 1.421(4) . . yes
C(13) C(14) 1.362(4) . . yes
C(13) C(31) 1.502(4) . . yes
C(14) C(15) 1.428(4) . . yes
C(14) C(33) 1.503(4) . . yes
C(15) C(16) 1.378(4) . . yes
C(16) C(17) 1.385(4) . . yes
C(17) C(18) 1.425(4) . . yes
C(18) C(19) 1.356(4) . . yes
C(18) C(35) 1.503(4) . . yes
C(19) C(20) 1.436(4) . . yes
C(19) C(37) 1.496(4) . . yes
C(20) C(21) 1.381(4) . . yes
C(21) C(22) 1.371(4) . . yes
C(22) C(23) 1.428(4) . . yes
C(23) C(24) 1.361(4) . . yes
C(23) C(39) 1.500(4) . . yes
C(24) C(25) 1.436(4) . . yes
C(24) C(41) 1.507(4) . . yes
C(25) C(26) 1.369(4) . . yes
C(27) C(28) 1.425(7) . . yes
C(29) C(30) 1.516(8) . . yes
C(31) C(32) 1.523(5) . . yes
C(33) C(34) 1.520(5) . . yes
C(35) C(36) 1.505(5) . . yes
C(37) C(38) 1.490(5) . . yes
C(39) C(40) 1.496(6) . . yes
C(41) C(42) 1.510(5) . . yes

loop_
_geom_contact_atom_site_label_1
_geom_contact_atom_site_label_2
_geom_contact_distance
_geom_contact_site_symmetry_1
_geom_contact_site_symmetry_2
_geom_contact_publ_flag
F(1) C(42) 3.339(4) . 3_656 ?
F(1) C(32) 3.454(5) . 7_656 ?
F(2) C(40) 3.357(5) . 1_565 ?
F(2) C(16) 3.510(4) . 6_656 ?
F(2) C(35) 3.572(4) . 6_656 ?
F(4) C(27) 3.355(5) . 3_666 ?
F(4) C(40) 3.399(5) . 1_565 ?
F(4) C(39) 3.472(4) . 1_565 ?
F(5) C(31) 3.479(4) . . ?
F(5) C(38) 3.512(6) . 7_656 ?
F(6) C(4) 3.435(5) . 4_564 ?
F(6) C(21) 3.472(4) . 1_565 ?
F(6) C(39) 3.478(4) . 1_565 ?
F(7) C(35) 3.269(4) . 6_656 ?
F(7) C(11) 3.375(4) . . ?
F(7) C(29) 3.468(5) . . ?
F(7) C(31) 3.506(4) . . ?
C(5) C(38) 3.599(5) . 6_656 ?
C(33) C(37) 3.534(5) . 6_656 ?
C(38) C(38) 3.411(7) . 7_646 ?
